data_4346999
loop_
_publ_author_name
'Becker, Sabine'
'D\"urr, Maximilian'
'Miska, Andreas'
'Becker, Jonathan'
'Gawlig, Christopher'
'Behrens, Ulrich'
'Ivanovi\'c-Burmazovi\'c, Ivana'
'Schindler, Siegfried'

_publ_section_title
;
 Copper Chloride Catalysis: Do \m4-Oxido Copper Clusters Play a
 Significant Role?
;
_journal_issue 8
_journal_name_full 'Inorganic chemistry'
_journal_page_first 3759
_journal_page_last 3766
_journal_paper_doi 10.1021/acs.inorgchem.5b02576
_journal_volume 55
_journal_year 2016
_chemical_formula_sum 'C4 H12 Cl2 Cu O2 S2'
_chemical_formula_weight 290.70
_space_group_crystal_system orthorhombic
_space_group_IT_number 62
_space_group_name_Hall '-P 2ac 2n'
_space_group_name_H-M_alt 'P n m a'
_atom_sites_solution_hydrogens geom
_audit_creation_method SHELXL-2014/7
_audit_update_record
;
2016-03-02 # Formatted by publCIF

;
_cell_angle_alpha 90
_cell_angle_beta 90
_cell_angle_gamma 90
_cell_formula_units_Z 4
_cell_length_a 7.9620(16)
_cell_length_b 11.483(2)
_cell_length_c 11.325(2)
_cell_measurement_reflns_used 387
_cell_measurement_temperature 190(2)
_cell_measurement_theta_max 25.03
_cell_measurement_theta_min 1.00
_cell_volume 1035.4(3)
_computing_cell_refinement
;
 Denzo/Scalepack (HKL Research, Inc., 1997)

;
_computing_data_collection 'Bruker AXS Collect (2009)'
_computing_data_reduction
;
 Denzo/Scalepack (HKL Research, Inc., 1997)

;
_computing_molecular_graphics 'ShelXle (Huebschle, 2014)'
_computing_publication_material 'Ortep 3v2'
_computing_structure_refinement 'SHELXL-2014/7 (Sheldrick, 2014)'
_computing_structure_solution 'SHELXS-97 (Sheldrick, 2008)'
_diffrn_ambient_temperature 190(2)
_diffrn_measured_fraction_theta_full 1.000
_diffrn_measured_fraction_theta_max 0.996
_diffrn_measurement_device_type 'Bruker Nonius KappaCCD'
_diffrn_measurement_method 'omega and phi scans'
_diffrn_radiation_type MoK\a
_diffrn_radiation_wavelength 0.71073
_diffrn_reflns_av_R_equivalents 0.0315
_diffrn_reflns_av_unetI/netI 0.0347
_diffrn_reflns_Laue_measured_fraction_full 1.000
_diffrn_reflns_Laue_measured_fraction_max 0.996
_diffrn_reflns_limit_h_max 10
_diffrn_reflns_limit_h_min -8
_diffrn_reflns_limit_k_max 14
_diffrn_reflns_limit_k_min -12
_diffrn_reflns_limit_l_max 14
_diffrn_reflns_limit_l_min -12
_diffrn_reflns_number 4534
_diffrn_reflns_point_group_measured_fraction_full 1.000
_diffrn_reflns_point_group_measured_fraction_max 0.996
_diffrn_reflns_theta_full 25.242
_diffrn_reflns_theta_max 27.516
_diffrn_reflns_theta_min 2.526
_diffrn_source 'Bruker Nonius FR591 rotating anode'
_exptl_absorpt_coefficient_mu 2.982
_exptl_absorpt_correction_T_max 0.7456
_exptl_absorpt_correction_T_min 0.4680
_exptl_absorpt_correction_type multi-scan
_exptl_absorpt_process_details SADABS-2014/5
_exptl_crystal_colour green
_exptl_crystal_density_diffrn 1.865
_exptl_crystal_description plate
_exptl_crystal_F_000 588
_exptl_crystal_size_max 0.700
_exptl_crystal_size_mid 0.300
_exptl_crystal_size_min 0.080
_refine_diff_density_max 0.414
_refine_diff_density_min -0.459
_refine_diff_density_rms 0.080
_refine_ls_extinction_coef 0.0073(8)
_refine_ls_extinction_expression Fc^*^=kFc[1+0.001xFc^2^\l^3^/sin(2\q)]^-1/4^
_refine_ls_extinction_method 'SHELXL-2014/7 (Sheldrick 2014'
_refine_ls_goodness_of_fit_ref 1.066
_refine_ls_hydrogen_treatment constr
_refine_ls_matrix_type full
_refine_ls_number_parameters 58
_refine_ls_number_reflns 1247
_refine_ls_number_restraints 0
_refine_ls_restrained_S_all 1.066
_refine_ls_R_factor_all 0.0288
_refine_ls_R_factor_gt 0.0229
_refine_ls_shift/su_max 0.001
_refine_ls_shift/su_mean 0.000
_refine_ls_structure_factor_coef Fsqd
_refine_ls_weighting_details 'w=1/[\s^2^(Fo^2^)+(0.0230P)^2^+0.4878P] where P=(Fo^2^+2Fc^2^)/3'
_refine_ls_weighting_scheme calc
_refine_ls_wR_factor_gt 0.0566
_refine_ls_wR_factor_ref 0.0588
_reflns_Friedel_coverage 0.000
_reflns_number_gt 1096
_reflns_number_total 1247
_reflns_threshold_expression 'I > 2\s(I)'
_cod_data_source_file ic5b02576_si_004.cif
_cod_data_source_block schindler13080
_cod_original_cell_volume 1035.4(4)
_cod_database_code 4346999
_shelx_shelxl_version_number 2014/7
_shelx_space_group_comment
;
The symmetry employed for this shelxl refinement is uniquely defined
by the following loop, which should always be used as a source of
symmetry information in preference to the above space-group names.
They are only intended as comments.
;
_shelx_estimated_absorpt_t_min 0.229
_shelx_estimated_absorpt_t_max 0.796

loop_
_space_group_symop_operation_xyz
'x, y, z'
'-x+1/2, -y, z+1/2'
'-x, y+1/2, -z'
'x+1/2, -y+1/2, -z+1/2'
'-x, -y, -z'
'x-1/2, y, -z-1/2'
'x, -y-1/2, z'
'-x-1/2, y-1/2, z-1/2'

loop_
_atom_site_label
_atom_site_type_symbol
_atom_site_fract_x
_atom_site_fract_y
_atom_site_fract_z
_atom_site_U_iso_or_equiv
_atom_site_adp_type
_atom_site_occupancy
_atom_site_site_symmetry_order
_atom_site_calc_flag
_atom_site_refinement_flags_posn
_atom_site_refinement_flags_adp
_atom_site_refinement_flags_occupancy
Cu1 Cu 0.17761(4) 0.7500 0.36130(3) 0.01647(13) Uani 1 2 d S T P
O1 O 0.18373(14) 0.58047(12) 0.35274(12) 0.0199(3) Uani 1 1 d . . .
S1 S 0.31963(5) 0.51722(4) 0.42435(4) 0.01794(14) Uani 1 1 d . . .
Cl1 Cl 0.19997(9) 0.7500 0.56207(6) 0.02458(18) Uani 1 2 d S T P
C1 C 0.2066(3) 0.4165(2) 0.5120(2) 0.0324(5) Uani 1 1 d . . .
H1A H 0.1337 0.3693 0.4613 0.049 Uiso 1 1 calc R U .
H1B H 0.1379 0.4587 0.5696 0.049 Uiso 1 1 calc R U .
H1C H 0.2856 0.3656 0.5537 0.049 Uiso 1 1 calc R U .
C2 C 0.4110(3) 0.42112(18) 0.3209(2) 0.0303(5) Uani 1 1 d . . .
H2A H 0.3223 0.3775 0.2804 0.045 Uiso 1 1 calc R U .
H2B H 0.4856 0.3667 0.3620 0.045 Uiso 1 1 calc R U .
H2C H 0.4757 0.4659 0.2629 0.045 Uiso 1 1 calc R U .
Cl2 Cl -0.00014(7) 0.7500 0.20266(6) 0.02210(17) Uani 1 2 d S T P

loop_
_atom_site_aniso_label
_atom_site_aniso_U_11
_atom_site_aniso_U_22
_atom_site_aniso_U_33
_atom_site_aniso_U_23
_atom_site_aniso_U_13
_atom_site_aniso_U_12
Cu1 0.01906(19) 0.01257(18) 0.0178(2) 0.000 -0.00308(12) 0.000
O1 0.0212(7) 0.0146(7) 0.0239(8) 0.0014(5) -0.0079(5) 0.0006(5)
S1 0.0186(2) 0.0147(2) 0.0205(3) 0.00055(18) -0.00346(16) 0.00088(16)
Cl1 0.0334(4) 0.0237(3) 0.0166(4) 0.000 0.0012(3) 0.000
C1 0.0293(10) 0.0321(12) 0.0358(13) 0.0145(10) 0.0012(9) -0.0001(9)
C2 0.0317(10) 0.0298(11) 0.0295(11) -0.0061(9) -0.0017(9) 0.0088(9)
Cl2 0.0199(3) 0.0211(3) 0.0253(4) 0.000 -0.0082(3) 0.000

loop_
_atom_type_symbol
_atom_type_description
_atom_type_scat_dispersion_real
_atom_type_scat_dispersion_imag
_atom_type_scat_source
C C 0.0033 0.0016 'International Tables Vol C Tables 4.2.6.8 and 6.1.1.4'
H H 0.0000 0.0000 'International Tables Vol C Tables 4.2.6.8 and 6.1.1.4'
O O 0.0106 0.0060 'International Tables Vol C Tables 4.2.6.8 and 6.1.1.4'
S S 0.1246 0.1234 'International Tables Vol C Tables 4.2.6.8 and 6.1.1.4'
Cl Cl 0.1484 0.1585 'International Tables Vol C Tables 4.2.6.8 and 6.1.1.4'
Cu Cu 0.3201 1.2651 'International Tables Vol C Tables 4.2.6.8 and 6.1.1.4'

loop_
_geom_angle_atom_site_label_1
_geom_angle_atom_site_label_2
_geom_angle_atom_site_label_3
_geom_angle
_geom_angle_site_symmetry_1
_geom_angle_site_symmetry_3
O1 Cu1 O1 173.62(8) 7_575 .
O1 Cu1 Cl1 92.73(4) 7_575 .
O1 Cu1 Cl1 92.73(4) . .
O1 Cu1 Cl2 88.65(4) 7_575 .
O1 Cu1 Cl2 88.65(4) . .
Cl1 Cu1 Cl2 146.25(3) . .
O1 Cu1 Cl2 87.85(4) 7_575 6_656
O1 Cu1 Cl2 87.85(4) . 6_656
Cl1 Cu1 Cl2 101.29(3) . 6_656
Cl2 Cu1 Cl2 112.46(2) . 6_656
S1 O1 Cu1 117.63(7) . .
O1 S1 C2 103.62(9) . .
O1 S1 C1 104.30(9) . .
C2 S1 C1 99.97(11) . .
Cu1 Cl2 Cu1 144.00(3) . 6_556

loop_
_geom_bond_atom_site_label_1
_geom_bond_atom_site_label_2
_geom_bond_distance
_geom_bond_site_symmetry_2
Cu1 O1 1.9498(14) 7_575
Cu1 O1 1.9498(14) .
Cu1 Cl1 2.2806(9) .
Cu1 Cl2 2.2871(7) .
Cu1 Cl2 2.6660(8) 6_656
O1 S1 1.5348(13) .
S1 C2 1.766(2) .
S1 C1 1.770(2) .
Cl2 Cu1 2.6660(8) 6_556
